data_4063672
loop_
_publ_author_name
'Torres, Javier'
'Sep\'ulveda, Francisco'
'Carri\'on, M. Carmen'
'Jal\'on, F\'elix A.'
'Manzano, Blanca R.'
'Rodr\'iguez, Ana M.'
'Zirakzadeh, Afrooz'
'Weissensteiner, Walter'
'Mucientes, Antonio E.'
'Pe\~na, M. Angeles de la'

_publ_section_title
;
 Ruthenium Arene Derivatives of Chiral Ferrocene-Based P,N or P,O Ligands.
 Transformation of Chloro--Alcohol into Hydrido--Carbonyl Complexes
;
_journal_issue 13
_journal_name_full Organometallics
_journal_page_first 3490
_journal_paper_doi 10.1021/om1008132
_journal_volume 30
_journal_year 2011
_chemical_formula_moiety 'C34 H36 Fe O P Ru, C24 H20 B'
_chemical_formula_sum 'C58 H56 B Fe O P Ru'
_chemical_formula_weight 967.73
_chemical_name_systematic
;
 ?
;
_space_group_IT_number 4
_symmetry_cell_setting monoclinic
_symmetry_space_group_name_Hall 'P 2yb'
_symmetry_space_group_name_H-M 'P 1 21 1'
_atom_sites_solution_hydrogens geom
_atom_sites_solution_primary direct
_atom_sites_solution_secondary difmap
_audit_creation_method SHELXL-97
_cell_angle_alpha 90.00
_cell_angle_beta 113.286(2)
_cell_angle_gamma 90.00
_cell_formula_units_Z 2
_cell_length_a 13.5030(5)
_cell_length_b 12.2970(4)
_cell_length_c 15.1030(6)
_cell_measurement_reflns_used 1992
_cell_measurement_temperature 100(2)
_cell_measurement_theta_max 24.389
_cell_measurement_theta_min 2.213
_cell_volume 2303.52(15)
_computing_structure_refinement 'SHELXL-97 (Sheldrick, 1997)'
_diffrn_ambient_temperature 100(2)
_diffrn_measured_fraction_theta_full 1.000
_diffrn_measured_fraction_theta_max 1.000
_diffrn_measurement_device_type 'CCD area detector'
_diffrn_measurement_method 'omega and phi scans'
_diffrn_radiation_monochromator graphite
_diffrn_radiation_source 'fine-focus sealed tube'
_diffrn_radiation_type MoK\a
_diffrn_radiation_wavelength 0.71073
_diffrn_reflns_av_R_equivalents 0.0000
_diffrn_reflns_av_sigmaI/netI 0.0715
_diffrn_reflns_limit_h_max 15
_diffrn_reflns_limit_h_min -16
_diffrn_reflns_limit_k_max 14
_diffrn_reflns_limit_k_min -14
_diffrn_reflns_limit_l_max 18
_diffrn_reflns_limit_l_min 0
_diffrn_reflns_number 8743
_diffrn_reflns_theta_full 25.68
_diffrn_reflns_theta_max 25.68
_diffrn_reflns_theta_min 1.47
_exptl_absorpt_coefficient_mu 0.719
_exptl_absorpt_correction_T_max 0.8875
_exptl_absorpt_correction_T_min 0.8295
_exptl_absorpt_correction_type multi-scan
_exptl_absorpt_process_details SADABS
_exptl_crystal_colour red
_exptl_crystal_density_diffrn 1.395
_exptl_crystal_density_method 'not measured'
_exptl_crystal_description prism
_exptl_crystal_F_000 1004
_exptl_crystal_size_max 0.27
_exptl_crystal_size_mid 0.20
_exptl_crystal_size_min 0.17
_refine_diff_density_max 0.382
_refine_diff_density_min -0.437
_refine_diff_density_rms 0.070
_refine_ls_abs_structure_details 'Flack H D (1983), Acta Cryst. A39, 876-881'
_refine_ls_abs_structure_Flack 0.490(18)
_refine_ls_extinction_method none
_refine_ls_goodness_of_fit_ref 1.022
_refine_ls_hydrogen_treatment mixed
_refine_ls_matrix_type full
_refine_ls_number_parameters 577
_refine_ls_number_reflns 8743
_refine_ls_number_restraints 1
_refine_ls_restrained_S_all 1.022
_refine_ls_R_factor_all 0.0509
_refine_ls_R_factor_gt 0.0413
_refine_ls_shift/su_max 0.001
_refine_ls_shift/su_mean 0.000
_refine_ls_structure_factor_coef Fsqd
_refine_ls_weighting_details 'calc w=1/[\s^2^(Fo^2^)+(0.0223P)^2^+0.5394P] where P=(Fo^2^+2Fc^2^)/3'
_refine_ls_weighting_scheme calc
_refine_ls_wR_factor_gt 0.0713
_refine_ls_wR_factor_ref 0.0754
_reflns_number_gt 7727
_reflns_number_total 8743
_reflns_threshold_expression >2sigma(I)
_cod_data_source_file om1008132_si_002.cif
_cod_data_source_block 7BPh4
_cod_original_sg_symbol_H-M P21
_cod_database_code 4063672

loop_
_symmetry_equiv_pos_as_xyz
'x, y, z'
'-x, y+1/2, -z'

loop_
_atom_site_label
_atom_site_type_symbol
_atom_site_fract_x
_atom_site_fract_y
_atom_site_fract_z
_atom_site_U_iso_or_equiv
_atom_site_adp_type
_atom_site_occupancy
_atom_site_symmetry_multiplicity
_atom_site_calc_flag
_atom_site_refinement_flags
Ru1 Ru 0.82030(2) 0.12985(2) 0.79092(2) 0.01488(8) Uani 1 1 d .
Fe2 Fe 0.46357(4) 0.11147(5) 0.69588(3) 0.01540(14) Uani 1 1 d .
P1 P 0.69081(9) 0.23713(9) 0.68775(7) 0.0136(2) Uani 1 1 d .
O1 O 0.7325(2) -0.0104(2) 0.7286(2) 0.0187(7) Uani 1 1 d .
C2 C 0.6368(3) -0.0334(3) 0.6777(3) 0.0167(9) Uani 1 1 d .
C3 C 0.6068(4) -0.1511(3) 0.6659(3) 0.0241(11) Uani 1 1 d .
H3A H 0.6674 -0.1940 0.7058 0.036 Uiso 1 1 calc R
H3B H 0.5862 -0.1718 0.5997 0.036 Uiso 1 1 calc R
H3C H 0.5475 -0.1632 0.6845 0.036 Uiso 1 1 calc R
C4 C 0.5542(3) 0.0471(3) 0.6302(3) 0.0135(9) Uani 1 1 d .
C5 C 0.4420(3) 0.0226(4) 0.5764(3) 0.0173(10) Uani 1 1 d .
H5 H 0.4116 -0.0464 0.5622 0.021 Uiso 1 1 calc R
C6 C 0.3864(3) 0.1222(4) 0.5490(2) 0.0217(8) Uani 1 1 d .
H6 H 0.3128 0.1298 0.5130 0.026 Uiso 1 1 calc R
C7 C 0.4606(3) 0.2086(3) 0.5850(3) 0.0160(10) Uani 1 1 d .
H7 H 0.4437 0.2823 0.5767 0.019 Uiso 1 1 calc R
C8 C 0.5657(3) 0.1642(3) 0.6362(3) 0.0137(10) Uani 1 1 d .
C9 C 0.5188(4) 0.1530(4) 0.8396(3) 0.0268(12) Uani 1 1 d .
H9 H 0.5848 0.1850 0.8760 0.032 Uiso 1 1 calc R
C10 C 0.4980(4) 0.0410(4) 0.8284(3) 0.0231(10) Uani 1 1 d .
H10 H 0.5478 -0.0141 0.8564 0.028 Uiso 1 1 calc R
C11 C 0.3885(4) 0.0261(4) 0.7676(3) 0.0275(12) Uani 1 1 d .
H11 H 0.3532 -0.0401 0.7482 0.033 Uiso 1 1 calc R
C12 C 0.3426(3) 0.1303(6) 0.7417(3) 0.0358(11) Uani 1 1 d .
H12 H 0.2713 0.1449 0.7018 0.043 Uiso 1 1 calc R
C13 C 0.4229(4) 0.2080(4) 0.7863(3) 0.0313(13) Uani 1 1 d .
H13 H 0.4140 0.2831 0.7814 0.038 Uiso 1 1 calc R
C14 C 0.9475(4) 0.1958(4) 0.9215(4) 0.0251(12) Uani 1 1 d .
C15 C 0.9598(4) 0.0804(4) 0.9251(3) 0.0255(12) Uani 1 1 d .
H15 H 0.9629 0.0423 0.9793 0.031 Uiso 1 1 calc R
C16 C 0.9673(3) 0.0248(4) 0.8477(3) 0.0234(11) Uani 1 1 d .
H16 H 0.9701 -0.0507 0.8498 0.028 Uiso 1 1 calc R
C17 C 0.9710(4) 0.0783(4) 0.7659(4) 0.0209(11) Uani 1 1 d .
C18 C 0.9629(3) 0.1920(4) 0.7633(3) 0.0196(11) Uani 1 1 d .
H18 H 0.9662 0.2300 0.7113 0.024 Uiso 1 1 calc R
C19 C 0.9496(3) 0.2498(4) 0.8395(3) 0.0234(11) Uani 1 1 d .
H19 H 0.9422 0.3251 0.8353 0.028 Uiso 1 1 calc R
C20 C 0.9381(4) 0.2575(4) 1.0038(3) 0.0371(12) Uani 1 1 d .
H20A H 0.9075 0.3279 0.9818 0.056 Uiso 1 1 calc R
H20B H 1.0083 0.2659 1.0545 0.056 Uiso 1 1 calc R
H20C H 0.8924 0.2181 1.0277 0.056 Uiso 1 1 calc R
C21 C 0.9780(3) 0.0121(4) 0.6841(3) 0.0314(11) Uani 1 1 d .
H21 H 0.9194 -0.0414 0.6647 0.038 Uiso 1 1 calc R
C22 C 0.9652(4) 0.0786(4) 0.5954(3) 0.0423(13) Uani 1 1 d .
H22A H 1.0233 0.1300 0.6115 0.063 Uiso 1 1 calc R
H22B H 0.8978 0.1168 0.5731 0.063 Uiso 1 1 calc R
H22C H 0.9667 0.0310 0.5455 0.063 Uiso 1 1 calc R
C23 C 1.0845(4) -0.0509(5) 0.7212(4) 0.0625(18) Uani 1 1 d .
H23A H 1.0916 -0.0909 0.7780 0.094 Uiso 1 1 calc R
H23B H 1.1435 -0.0008 0.7365 0.094 Uiso 1 1 calc R
H23C H 1.0852 -0.1005 0.6723 0.094 Uiso 1 1 calc R
C24 C 0.6559(3) 0.3648(3) 0.7297(3) 0.0150(9) Uani 1 1 d .
C25 C 0.6756(3) 0.3793(3) 0.8266(3) 0.0183(9) Uani 1 1 d .
H25 H 0.7097 0.3247 0.8708 0.022 Uiso 1 1 calc R
C26 C 0.6448(3) 0.4744(3) 0.8578(3) 0.0208(10) Uani 1 1 d .
H26 H 0.6568 0.4827 0.9224 0.025 Uiso 1 1 calc R
C27 C 0.5961(3) 0.5571(3) 0.7929(3) 0.0218(10) Uani 1 1 d .
H27 H 0.5752 0.6208 0.8140 0.026 Uiso 1 1 calc R
C28 C 0.5786(3) 0.5448(3) 0.6968(3) 0.0181(9) Uani 1 1 d .
H28 H 0.5472 0.6008 0.6534 0.022 Uiso 1 1 calc R
C29 C 0.6079(3) 0.4487(3) 0.6654(3) 0.0168(10) Uani 1 1 d .
H29 H 0.5952 0.4403 0.6006 0.020 Uiso 1 1 calc R
C30 C 0.7161(3) 0.2773(3) 0.5822(3) 0.0152(9) Uani 1 1 d .
C31 C 0.6705(3) 0.2191(3) 0.4960(3) 0.0196(9) Uani 1 1 d .
H31 H 0.6206 0.1647 0.4906 0.023 Uiso 1 1 calc R
C32 C 0.6978(4) 0.2404(4) 0.4185(3) 0.0277(11) Uani 1 1 d .
H32 H 0.6669 0.2008 0.3617 0.033 Uiso 1 1 calc R
C33 C 0.7722(4) 0.3221(4) 0.4270(3) 0.0301(12) Uani 1 1 d .
H33 H 0.7910 0.3375 0.3753 0.036 Uiso 1 1 calc R
C34 C 0.8187(3) 0.3807(4) 0.5118(3) 0.0274(11) Uani 1 1 d .
H34 H 0.8692 0.4344 0.5172 0.033 Uiso 1 1 calc R
C35 C 0.7899(3) 0.3592(3) 0.5888(3) 0.0202(10) Uani 1 1 d .
H35 H 0.8202 0.3998 0.6451 0.024 Uiso 1 1 calc R
C41 C 1.0733(3) 0.5516(3) 0.7707(3) 0.0183(9) Uani 1 1 d .
C42 C 1.0049(3) 0.5330(3) 0.8183(3) 0.0192(9) Uani 1 1 d .
H42 H 1.0301 0.4912 0.8741 0.023 Uiso 1 1 calc R
C43 C 0.8997(3) 0.5747(3) 0.7858(3) 0.0238(10) Uani 1 1 d .
H43 H 0.8570 0.5600 0.8199 0.029 Uiso 1 1 calc R
C44 C 0.8595(3) 0.6371(5) 0.7036(3) 0.0308(10) Uani 1 1 d .
H44 H 0.7901 0.6655 0.6820 0.037 Uiso 1 1 calc R
C45 C 0.9244(3) 0.6569(4) 0.6537(3) 0.0379(14) Uani 1 1 d .
H45 H 0.8984 0.6987 0.5979 0.045 Uiso 1 1 calc R
C46 C 1.0283(3) 0.6145(4) 0.6865(3) 0.0294(11) Uani 1 1 d .
H46 H 1.0698 0.6284 0.6511 0.035 Uiso 1 1 calc R
C51 C 1.2849(3) 0.6021(3) 0.8546(3) 0.0197(10) Uani 1 1 d .
C52 C 1.2589(4) 0.7123(3) 0.8514(3) 0.0263(11) Uani 1 1 d .
H52 H 1.1871 0.7329 0.8202 0.032 Uiso 1 1 calc R
C53 C 1.3364(4) 0.7930(4) 0.8932(3) 0.0323(12) Uani 1 1 d .
H53 H 1.3157 0.8655 0.8906 0.039 Uiso 1 1 calc R
C54 C 1.4438(4) 0.7648(4) 0.9382(3) 0.0318(12) Uani 1 1 d .
H54 H 1.4961 0.8182 0.9642 0.038 Uiso 1 1 calc R
C55 C 1.4729(3) 0.6564(4) 0.9444(3) 0.0271(12) Uani 1 1 d .
H55 H 1.5448 0.6366 0.9764 0.033 Uiso 1 1 calc R
C56 C 1.3962(3) 0.5779(3) 0.9037(3) 0.0227(10) Uani 1 1 d .
H56 H 1.4180 0.5057 0.9085 0.027 Uiso 1 1 calc R
C61 C 1.2100(3) 0.4545(3) 0.7112(3) 0.0176(9) Uani 1 1 d .
C62 C 1.1302(3) 0.3848(3) 0.6476(3) 0.0211(10) Uani 1 1 d .
H62 H 1.0719 0.3666 0.6627 0.025 Uiso 1 1 calc R
C63 C 1.1337(3) 0.3422(3) 0.5645(3) 0.0244(10) Uani 1 1 d .
H63 H 1.0794 0.2958 0.5258 0.029 Uiso 1 1 calc R
C64 C 1.2193(3) 0.3691(3) 0.5385(3) 0.0216(11) Uani 1 1 d .
H64 H 1.2228 0.3413 0.4825 0.026 Uiso 1 1 calc R
C65 C 1.2982(3) 0.4377(3) 0.5978(3) 0.0195(10) Uani 1 1 d .
H65 H 1.3552 0.4574 0.5813 0.023 Uiso 1 1 calc R
C66 C 1.2937(3) 0.4782(3) 0.6823(3) 0.0166(9) Uani 1 1 d .
H66 H 1.3491 0.5231 0.7213 0.020 Uiso 1 1 calc R
C71 C 1.2161(3) 0.4101(3) 0.8896(3) 0.0167(9) Uani 1 1 d .
C72 C 1.2268(3) 0.4389(3) 0.9821(3) 0.0190(9) Uani 1 1 d .
H72 H 1.2297 0.5124 0.9974 0.023 Uiso 1 1 calc R
C73 C 1.2333(3) 0.3640(4) 1.0525(3) 0.0247(10) Uani 1 1 d .
H73 H 1.2381 0.3875 1.1126 0.030 Uiso 1 1 calc R
C74 C 1.2326(3) 0.2537(4) 1.0331(3) 0.0253(11) Uani 1 1 d .
H74 H 1.2372 0.2024 1.0798 0.030 Uiso 1 1 calc R
C75 C 1.2252(3) 0.2215(3) 0.9434(3) 0.0215(10) Uani 1 1 d .
H75 H 1.2254 0.1478 0.9296 0.026 Uiso 1 1 calc R
C76 C 1.2173(3) 0.2980(3) 0.8731(3) 0.0189(9) Uani 1 1 d .
H76 H 1.2127 0.2741 0.8132 0.023 Uiso 1 1 calc R
B1 B 1.1975(4) 0.5044(4) 0.8063(3) 0.0171(10) Uani 1 1 d .
H1 H 0.736(3) 0.143(4) 0.845(2) 0.035(11) Uiso 1 1 d .

loop_
_atom_site_aniso_label
_atom_site_aniso_U_11
_atom_site_aniso_U_22
_atom_site_aniso_U_33
_atom_site_aniso_U_23
_atom_site_aniso_U_13
_atom_site_aniso_U_12
Ru1 0.01302(15) 0.01287(16) 0.01712(15) 0.00090(17) 0.00422(12) 0.00081(17)
Fe2 0.0147(3) 0.0173(4) 0.0155(3) -0.0001(3) 0.0074(2) 0.0002(3)
P1 0.0142(6) 0.0129(6) 0.0143(5) 0.0009(5) 0.0062(5) -0.0002(5)
O1 0.0146(16) 0.0170(16) 0.0221(16) -0.0016(13) 0.0047(13) 0.0025(13)
C2 0.018(2) 0.018(2) 0.016(2) -0.0041(18) 0.0104(19) -0.0019(19)
C3 0.025(3) 0.016(3) 0.031(3) -0.001(2) 0.011(2) 0.004(2)
C4 0.019(2) 0.012(2) 0.012(2) -0.0024(17) 0.0082(19) -0.0007(18)
C5 0.014(2) 0.021(2) 0.016(2) -0.0042(19) 0.0053(18) -0.0031(19)
C6 0.0169(19) 0.031(2) 0.0159(17) -0.002(2) 0.0046(15) -0.001(2)
C7 0.016(2) 0.015(2) 0.016(2) 0.0050(18) 0.0050(19) 0.0018(18)
C8 0.013(2) 0.016(2) 0.014(2) -0.0001(16) 0.0069(17) 0.0015(17)
C9 0.032(2) 0.036(3) 0.018(2) -0.005(2) 0.0157(19) -0.008(2)
C10 0.026(3) 0.027(3) 0.021(2) 0.007(2) 0.014(2) 0.005(2)
C11 0.028(3) 0.033(3) 0.026(3) -0.005(2) 0.015(2) -0.018(2)
C12 0.022(2) 0.065(3) 0.025(2) 0.010(4) 0.0147(18) 0.013(4)
C13 0.051(4) 0.026(3) 0.031(3) 0.006(2) 0.032(3) 0.013(3)
C14 0.009(2) 0.025(3) 0.030(3) -0.005(2) -0.005(2) -0.001(2)
C15 0.019(3) 0.031(3) 0.019(2) 0.007(2) 0.000(2) -0.002(2)
C16 0.016(2) 0.014(2) 0.036(3) -0.001(2) 0.006(2) 0.0025(19)
C17 0.012(2) 0.021(3) 0.029(3) 0.003(2) 0.008(2) 0.0026(19)
C18 0.006(2) 0.021(3) 0.028(3) 0.003(2) 0.002(2) -0.0020(19)
C19 0.015(2) 0.018(3) 0.033(3) -0.006(2) 0.004(2) -0.003(2)
C20 0.027(3) 0.043(3) 0.032(3) -0.009(2) 0.001(2) 0.001(2)
C21 0.026(3) 0.026(3) 0.046(3) -0.002(2) 0.019(2) 0.000(2)
C22 0.055(3) 0.041(3) 0.046(3) -0.009(3) 0.036(3) -0.007(3)
C23 0.039(3) 0.060(4) 0.101(5) -0.002(4) 0.042(3) 0.022(3)
C24 0.011(2) 0.014(2) 0.022(2) -0.0042(18) 0.0078(18) -0.0024(17)
C25 0.020(2) 0.018(2) 0.016(2) 0.0019(18) 0.0063(18) -0.0007(19)
C26 0.020(2) 0.024(2) 0.018(2) -0.0084(19) 0.0080(19) -0.0042(19)
C27 0.016(2) 0.016(2) 0.034(3) -0.0108(19) 0.0100(19) -0.0008(18)
C28 0.011(2) 0.013(2) 0.026(2) -0.0005(18) 0.0029(18) -0.0043(17)
C29 0.015(2) 0.017(2) 0.016(2) -0.0004(19) 0.0032(19) -0.0011(19)
C30 0.019(2) 0.014(2) 0.014(2) 0.0065(17) 0.0073(17) 0.0080(18)
C31 0.024(2) 0.015(2) 0.023(2) 0.0025(18) 0.0130(19) 0.0042(19)
C32 0.039(3) 0.024(3) 0.025(2) 0.001(2) 0.019(2) 0.005(2)
C33 0.035(3) 0.035(3) 0.030(3) 0.014(2) 0.024(2) 0.012(3)
C34 0.017(2) 0.029(3) 0.039(3) 0.009(2) 0.015(2) 0.000(2)
C35 0.016(2) 0.022(2) 0.022(2) 0.0066(19) 0.0069(18) 0.0035(19)
C41 0.018(2) 0.017(2) 0.020(2) 0.0027(18) 0.0065(18) 0.0015(18)
C42 0.019(2) 0.019(2) 0.018(2) -0.0044(18) 0.0045(18) 0.0007(19)
C43 0.015(2) 0.031(3) 0.028(2) -0.004(2) 0.0106(19) -0.002(2)
C44 0.015(2) 0.036(3) 0.038(2) 0.003(3) 0.0070(18) 0.008(3)
C45 0.030(3) 0.045(4) 0.038(3) 0.024(2) 0.012(2) 0.021(2)
C46 0.028(2) 0.033(3) 0.032(2) 0.015(2) 0.0163(18) 0.010(2)
C51 0.024(2) 0.018(3) 0.019(2) 0.0015(18) 0.0103(18) -0.0005(19)
C52 0.032(3) 0.021(3) 0.030(3) 0.003(2) 0.017(2) -0.004(2)
C53 0.051(3) 0.015(2) 0.037(3) 0.003(2) 0.025(3) -0.002(2)
C54 0.048(3) 0.032(3) 0.023(2) -0.007(2) 0.021(2) -0.024(3)
C55 0.021(2) 0.039(3) 0.024(2) -0.008(2) 0.0119(18) -0.008(2)
C56 0.022(2) 0.028(3) 0.022(2) -0.0023(19) 0.0122(19) -0.003(2)
C61 0.013(2) 0.012(2) 0.023(2) 0.0060(18) 0.0021(18) 0.0015(17)
C62 0.018(2) 0.020(2) 0.024(2) 0.0017(19) 0.0074(19) -0.0039(19)
C63 0.024(2) 0.020(2) 0.026(2) -0.004(2) 0.006(2) -0.004(2)
C64 0.024(3) 0.018(2) 0.022(2) -0.005(2) 0.008(2) 0.002(2)
C65 0.016(2) 0.018(2) 0.027(2) 0.005(2) 0.011(2) 0.0017(19)
C66 0.015(2) 0.016(2) 0.018(2) -0.0002(18) 0.0052(18) -0.0010(18)
C71 0.007(2) 0.019(2) 0.023(2) 0.0018(18) 0.0039(17) 0.0019(17)
C72 0.015(2) 0.016(2) 0.024(2) 0.0009(18) 0.0062(18) 0.0022(18)
C73 0.022(2) 0.033(3) 0.016(2) 0.005(2) 0.0040(19) 0.002(2)
C74 0.017(2) 0.029(3) 0.026(2) 0.016(2) 0.0041(19) 0.006(2)
C75 0.013(2) 0.013(2) 0.036(3) 0.008(2) 0.0073(19) 0.0017(18)
C76 0.008(2) 0.023(2) 0.025(2) 0.0003(19) 0.0058(18) 0.0034(18)
B1 0.015(2) 0.014(2) 0.020(2) 0.000(2) 0.005(2) 0.003(2)

loop_
_atom_type_symbol
_atom_type_description
_atom_type_scat_dispersion_real
_atom_type_scat_dispersion_imag
_atom_type_scat_source
C C 0.0033 0.0016 'International Tables Vol C Tables 4.2.6.8 and 6.1.1.4'
H H 0.0000 0.0000 'International Tables Vol C Tables 4.2.6.8 and 6.1.1.4'
B B 0.0013 0.0007 'International Tables Vol C Tables 4.2.6.8 and 6.1.1.4'
P P 0.1023 0.0942 'International Tables Vol C Tables 4.2.6.8 and 6.1.1.4'
Fe Fe 0.3463 0.8444 'International Tables Vol C Tables 4.2.6.8 and 6.1.1.4'
Ru Ru -1.2594 0.8363 'International Tables Vol C Tables 4.2.6.8 and 6.1.1.4'
O O 0.0106 0.0060 'International Tables Vol C Tables 4.2.6.8 and 6.1.1.4'

loop_
_geom_angle_atom_site_label_1
_geom_angle_atom_site_label_2
_geom_angle_atom_site_label_3
_geom_angle
O1 Ru1 C19 160.87(14)
O1 Ru1 C14 144.20(15)
C19 Ru1 C14 37.75(18)
O1 Ru1 C16 87.47(14)
C19 Ru1 C16 77.88(15)
C14 Ru1 C16 66.91(17)
O1 Ru1 C15 107.92(14)
C19 Ru1 C15 66.64(17)
C14 Ru1 C15 37.55(14)
C16 Ru1 C15 36.24(17)
O1 Ru1 P1 91.42(8)
C19 Ru1 P1 97.81(12)
C14 Ru1 P1 121.53(12)
C16 Ru1 P1 158.85(13)
C15 Ru1 P1 158.63(12)
O1 Ru1 C18 124.64(14)
C19 Ru1 C18 37.35(16)
C14 Ru1 C18 67.62(19)
C16 Ru1 C18 64.76(17)
C15 Ru1 C18 77.58(17)
P1 Ru1 C18 99.18(12)
O1 Ru1 C17 94.57(14)
C19 Ru1 C17 66.35(17)
C14 Ru1 C17 79.66(18)
C16 Ru1 C17 36.38(16)
C15 Ru1 C17 65.86(18)
P1 Ru1 C17 122.89(12)
C18 Ru1 C17 35.80(13)
O1 Ru1 H1 85.5(15)
C19 Ru1 H1 112.8(15)
C14 Ru1 H1 88.2(12)
C16 Ru1 H1 123.1(14)
C15 Ru1 H1 94.4(12)
P1 Ru1 H1 77.8(14)
C18 Ru1 H1 149.9(15)
C17 Ru1 H1 159.3(13)
C4 Fe2 C12 160.4(2)
C4 Fe2 C8 41.92(15)
C12 Fe2 C8 153.9(2)
C4 Fe2 C5 41.70(16)
C12 Fe2 C5 120.9(2)
C8 Fe2 C5 70.19(16)
C4 Fe2 C13 158.89(19)
C12 Fe2 C13 40.4(2)
C8 Fe2 C13 121.39(18)
C5 Fe2 C13 157.78(19)
C4 Fe2 C11 125.72(18)
C12 Fe2 C11 40.6(2)
C8 Fe2 C11 165.18(19)
C5 Fe2 C11 105.53(18)
C13 Fe2 C11 67.88(17)
C4 Fe2 C7 69.27(16)
C12 Fe2 C7 117.1(2)
C8 Fe2 C7 41.10(16)
C5 Fe2 C7 68.70(15)
C13 Fe2 C7 106.54(18)
C11 Fe2 C7 151.83(18)
C4 Fe2 C6 68.94(16)
C12 Fe2 C6 103.25(15)
C8 Fe2 C6 69.05(15)
C5 Fe2 C6 40.46(18)
C13 Fe2 C6 122.06(19)
C11 Fe2 C6 117.45(17)
C7 Fe2 C6 40.38(17)
C4 Fe2 C10 111.43(17)
C12 Fe2 C10 67.54(18)
C8 Fe2 C10 129.39(17)
C5 Fe2 C10 122.39(18)
C13 Fe2 C10 67.13(17)
C11 Fe2 C10 40.22(17)
C7 Fe2 C10 165.07(17)
C6 Fe2 C10 154.51(19)
C4 Fe2 C9 125.28(17)
C12 Fe2 C9 67.45(17)
C8 Fe2 C9 111.22(17)
C5 Fe2 C9 159.17(17)
C13 Fe2 C9 39.88(17)
C11 Fe2 C9 67.53(17)
C7 Fe2 C9 126.85(17)
C6 Fe2 C9 160.36(18)
C10 Fe2 C9 39.80(17)
C8 P1 C24 104.61(17)
C8 P1 C30 103.06(18)
C24 P1 C30 103.53(18)
C8 P1 Ru1 110.32(13)
C24 P1 Ru1 120.04(13)
C30 P1 Ru1 113.61(13)
C2 O1 Ru1 136.8(3)
O1 C2 C4 123.8(4)
O1 C2 C3 117.3(4)
C4 C2 C3 118.8(4)
C2 C3 H3A 109.5
C2 C3 H3B 109.5
H3A C3 H3B 109.5
C2 C3 H3C 109.5
H3A C3 H3C 109.5
H3B C3 H3C 109.5
C5 C4 C8 107.8(4)
C5 C4 C2 124.6(4)
C8 C4 C2 127.3(4)
C5 C4 Fe2 69.7(2)
C8 C4 Fe2 69.5(3)
C2 C4 Fe2 121.5(3)
C6 C5 C4 107.6(4)
C6 C5 Fe2 70.5(2)
C4 C5 Fe2 68.7(2)
C6 C5 H5 126.2
C4 C5 H5 126.2
Fe2 C5 H5 126.2
C5 C6 C7 109.0(3)
C5 C6 Fe2 69.1(2)
C7 C6 Fe2 69.6(2)
C5 C6 H6 125.5
C7 C6 H6 125.5
Fe2 C6 H6 127.4
C6 C7 C8 108.8(4)
C6 C7 Fe2 70.0(2)
C8 C7 Fe2 68.9(2)
C6 C7 H7 125.6
C8 C7 H7 125.6
Fe2 C7 H7 127.1
C7 C8 C4 106.7(4)
C7 C8 P1 127.3(3)
C4 C8 P1 125.7(3)
C7 C8 Fe2 70.0(2)
C4 C8 Fe2 68.6(3)
P1 C8 Fe2 131.0(2)
C13 C9 C10 108.1(4)
C13 C9 Fe2 69.3(2)
C10 C9 Fe2 70.0(3)
C13 C9 H9 126.0
C10 C9 H9 126.0
Fe2 C9 H9 126.2
C9 C10 C11 108.3(4)
C9 C10 Fe2 70.2(3)
C11 C10 Fe2 69.2(3)
C9 C10 H10 125.8
C11 C10 H10 125.8
Fe2 C10 H10 126.3
C12 C11 C10 107.2(4)
C12 C11 Fe2 69.0(2)
C10 C11 Fe2 70.5(3)
C12 C11 H11 126.4
C10 C11 H11 126.4
Fe2 C11 H11 125.6
C13 C12 C11 108.3(4)
C13 C12 Fe2 70.5(2)
C11 C12 Fe2 70.4(3)
C13 C12 H12 125.8
C11 C12 H12 125.8
Fe2 C12 H12 124.8
C9 C13 C12 108.1(4)
C9 C13 Fe2 70.8(2)
C12 C13 Fe2 69.1(3)
C9 C13 H13 126.0
C12 C13 H13 126.0
Fe2 C13 H13 125.7
C19 C14 C15 117.3(5)
C19 C14 C20 121.6(4)
C15 C14 C20 121.1(5)
C19 C14 Ru1 70.5(3)
C15 C14 Ru1 72.9(3)
C20 C14 Ru1 129.6(3)
C16 C15 C14 120.1(5)
C16 C15 Ru1 71.8(3)
C14 C15 Ru1 69.6(3)
C16 C15 H15 119.9
C14 C15 H15 119.9
Ru1 C15 H15 131.5
C15 C16 C17 122.9(4)
C15 C16 Ru1 72.0(3)
C17 C16 Ru1 74.3(3)
C15 C16 H16 118.5
C17 C16 H16 118.5
Ru1 C16 H16 127.4
C18 C17 C16 117.2(5)
C18 C17 C21 122.9(5)
C16 C17 C21 119.8(4)
C18 C17 Ru1 70.4(3)
C16 C17 Ru1 69.3(3)
C21 C17 Ru1 128.8(3)
C17 C18 C19 120.6(5)
C17 C18 Ru1 73.8(3)
C19 C18 Ru1 68.3(3)
C17 C18 H18 119.7
C19 C18 H18 119.7
Ru1 C18 H18 130.9
C14 C19 C18 121.7(4)
C14 C19 Ru1 71.7(3)
C18 C19 Ru1 74.3(3)
C14 C19 H19 119.2
C18 C19 H19 119.2
Ru1 C19 H19 126.8
C14 C20 H20A 109.5
C14 C20 H20B 109.5
H20A C20 H20B 109.5
C14 C20 H20C 109.5
H20A C20 H20C 109.5
H20B C20 H20C 109.5
C17 C21 C22 114.1(4)
C17 C21 C23 109.1(4)
C22 C21 C23 110.9(4)
C17 C21 H21 107.5
C22 C21 H21 107.5
C23 C21 H21 107.5
C21 C22 H22A 109.5
C21 C22 H22B 109.5
H22A C22 H22B 109.5
C21 C22 H22C 109.5
H22A C22 H22C 109.5
H22B C22 H22C 109.5
C21 C23 H23A 109.5
C21 C23 H23B 109.5
H23A C23 H23B 109.5
C21 C23 H23C 109.5
H23A C23 H23C 109.5
H23B C23 H23C 109.5
C29 C24 C25 118.9(4)
C29 C24 P1 120.6(3)
C25 C24 P1 120.5(3)
C26 C25 C24 120.5(4)
C26 C25 H25 119.8
C24 C25 H25 119.8
C25 C26 C27 120.2(4)
C25 C26 H26 119.9
C27 C26 H26 119.9
C28 C27 C26 119.9(4)
C28 C27 H27 120.1
C26 C27 H27 120.1
C27 C28 C29 119.9(4)
C27 C28 H28 120.1
C29 C28 H28 120.1
C28 C29 C24 120.6(4)
C28 C29 H29 119.7
C24 C29 H29 119.7
C35 C30 C31 118.5(4)
C35 C30 P1 120.6(3)
C31 C30 P1 120.6(3)
C32 C31 C30 121.6(4)
C32 C31 H31 119.2
C30 C31 H31 119.2
C31 C32 C33 118.9(4)
C31 C32 H32 120.6
C33 C32 H32 120.6
C34 C33 C32 120.5(4)
C34 C33 H33 119.8
C32 C33 H33 119.8
C33 C34 C35 120.1(4)
C33 C34 H34 120.0
C35 C34 H34 120.0
C34 C35 C30 120.4(4)
C34 C35 H35 119.8
C30 C35 H35 119.8
C42 C41 C46 114.8(4)
C42 C41 B1 124.6(3)
C46 C41 B1 120.6(4)
C41 C42 C43 123.0(4)
C41 C42 H42 118.5
C43 C42 H42 118.5
C44 C43 C42 120.2(4)
C44 C43 H43 119.9
C42 C43 H43 119.9
C43 C44 C45 118.7(4)
C43 C44 H44 120.6
C45 C44 H44 120.6
C44 C45 C46 120.4(4)
C44 C45 H45 119.8
C46 C45 H45 119.8
C45 C46 C41 122.9(4)
C45 C46 H46 118.6
C41 C46 H46 118.6
C52 C51 C56 114.9(4)
C52 C51 B1 124.7(4)
C56 C51 B1 120.4(4)
C51 C52 C53 122.7(4)
C51 C52 H52 118.6
C53 C52 H52 118.6
C54 C53 C52 119.8(4)
C54 C53 H53 120.1
C52 C53 H53 120.1
C53 C54 C55 119.4(4)
C53 C54 H54 120.3
C55 C54 H54 120.3
C56 C55 C54 120.3(4)
C56 C55 H55 119.9
C54 C55 H55 119.9
C55 C56 C51 122.9(4)
C55 C56 H56 118.5
C51 C56 H56 118.5
C66 C61 C62 114.1(4)
C66 C61 B1 125.2(3)
C62 C61 B1 120.6(4)
C63 C62 C61 123.9(4)
C63 C62 H62 118.0
C61 C62 H62 118.0
C62 C63 C64 119.7(4)
C62 C63 H63 120.2
C64 C63 H63 120.2
C65 C64 C63 118.4(4)
C65 C64 H64 120.8
C63 C64 H64 120.8
C64 C65 C66 120.8(4)
C64 C65 H65 119.6
C66 C65 H65 119.6
C65 C66 C61 123.2(4)
C65 C66 H66 118.4
C61 C66 H66 118.4
C72 C71 C76 115.2(4)
C72 C71 B1 120.6(4)
C76 C71 B1 124.2(4)
C73 C72 C71 123.5(4)
C73 C72 H72 118.3
C71 C72 H72 118.3
C72 C73 C74 119.7(4)
C72 C73 H73 120.1
C74 C73 H73 120.1
C75 C74 C73 118.8(4)
C75 C74 H74 120.6
C73 C74 H74 120.6
C74 C75 C76 120.7(4)
C74 C75 H75 119.7
C76 C75 H75 119.7
C75 C76 C71 122.1(4)
C75 C76 H76 118.9
C71 C76 H76 118.9
C61 B1 C51 111.1(3)
C61 B1 C41 106.9(3)
C51 B1 C41 110.3(3)
C61 B1 C71 111.6(3)
C51 B1 C71 108.0(3)
C41 B1 C71 108.9(3)

loop_
_geom_bond_atom_site_label_1
_geom_bond_atom_site_label_2
_geom_bond_distance
Ru1 O1 2.094(3)
Ru1 C19 2.180(4)
Ru1 C14 2.195(5)
Ru1 C16 2.236(4)
Ru1 C15 2.238(4)
Ru1 P1 2.2519(11)
Ru1 C18 2.258(5)
Ru1 C17 2.301(5)
Ru1 H1 1.66(3)
Fe2 C4 2.017(4)
Fe2 C12 2.023(4)
Fe2 C8 2.028(4)
Fe2 C5 2.030(4)
Fe2 C13 2.042(5)
Fe2 C11 2.042(5)
Fe2 C7 2.044(4)
Fe2 C6 2.049(3)
Fe2 C10 2.059(4)
Fe2 C9 2.061(4)
P1 C8 1.796(4)
P1 C24 1.824(4)
P1 C30 1.826(4)
O1 C2 1.247(5)
C2 C4 1.451(5)
C2 C3 1.495(6)
C3 H3A 0.9600
C3 H3B 0.9600
C3 H3C 0.9600
C4 C5 1.440(6)
C4 C8 1.447(5)
C5 C6 1.410(6)
C5 H5 0.9300
C6 C7 1.413(6)
C6 H6 0.9300
C7 C8 1.430(5)
C7 H7 0.9300
C9 C13 1.399(6)
C9 C10 1.402(6)
C9 H9 0.9300
C10 C11 1.410(6)
C10 H10 0.9300
C11 C12 1.410(8)
C11 H11 0.9300
C12 C13 1.403(7)
C12 H12 0.9300
C13 H13 0.9300
C14 C19 1.415(7)
C14 C15 1.427(5)
C14 C20 1.505(6)
C15 C16 1.391(6)
C15 H15 0.9300
C16 C17 1.418(7)
C16 H16 0.9300
C17 C18 1.402(5)
C17 C21 1.513(6)
C18 C19 1.423(6)
C18 H18 0.9300
C19 H19 0.9300
C20 H20A 0.9600
C20 H20B 0.9600
C20 H20C 0.9600
C21 C22 1.521(6)
C21 C23 1.531(6)
C21 H21 0.9800
C22 H22A 0.9600
C22 H22B 0.9600
C22 H22C 0.9600
C23 H23A 0.9600
C23 H23B 0.9600
C23 H23C 0.9600
C24 C29 1.389(5)
C24 C25 1.391(5)
C25 C26 1.384(5)
C25 H25 0.9300
C26 C27 1.384(5)
C26 H26 0.9300
C27 C28 1.384(5)
C27 H27 0.9300
C28 C29 1.388(6)
C28 H28 0.9300
C29 H29 0.9300
C30 C35 1.392(5)
C30 C31 1.397(5)
C31 C32 1.385(5)
C31 H31 0.9300
C32 C33 1.391(6)
C32 H32 0.9300
C33 C34 1.385(6)
C33 H33 0.9300
C34 C35 1.389(6)
C34 H34 0.9300
C35 H35 0.9300
C41 C42 1.396(5)
C41 C46 1.405(5)
C41 B1 1.651(6)
C42 C43 1.403(5)
C42 H42 0.9300
C43 C44 1.375(6)
C43 H43 0.9300
C44 C45 1.385(6)
C44 H44 0.9300
C45 C46 1.391(5)
C45 H45 0.9300
C46 H46 0.9300
C51 C52 1.396(6)
C51 C56 1.420(5)
C51 B1 1.640(6)
C52 C53 1.398(6)
C52 H52 0.9300
C53 C54 1.381(6)
C53 H53 0.9300
C54 C55 1.383(6)
C54 H54 0.9300
C55 C56 1.370(5)
C55 H55 0.9300
C56 H56 0.9300
C61 C66 1.393(5)
C61 C62 1.415(5)
C61 B1 1.632(6)
C62 C63 1.378(6)
C62 H62 0.9300
C63 C64 1.399(6)
C63 H63 0.9300
C64 C65 1.377(6)
C64 H64 0.9300
C65 C66 1.393(5)
C65 H65 0.9300
C66 H66 0.9300
C71 C72 1.392(5)
C71 C76 1.402(5)
C71 B1 1.655(6)
C72 C73 1.382(5)
C72 H72 0.9300
C73 C74 1.388(6)
C73 H73 0.9300
C74 C75 1.376(6)
C74 H74 0.9300
C75 C76 1.391(5)
C75 H75 0.9300
C76 H76 0.9300
